data_4075252
loop_
_publ_author_name
'Xu, Guo-Hai'
'Ma, Jian-Fang'
'Yu, Hai-Xia'
Li,
'Liu, Ying-Ying'
'Yang, Jin'
'Su, Zhong-Min'
'Shi, Chun-Feng'

_publ_section_title
;
 A Series of New Organotin&#x2212;Cyanometalate Compounds Based on
 Triorganotin, Diorganotin, and Organooxotin Clusters
;
_journal_issue 26
_journal_name_full Organometallics
_journal_page_first 5996
_journal_paper_doi 10.1021/om060157l
_journal_volume 25
_journal_year 2006
_chemical_formula_moiety 'C41 H30 Fe N6 O Sn2'
_chemical_formula_sum 'C41 H30 Fe N6 O Sn2'
_chemical_formula_weight 915.94
_chemical_melting_point ?
_chemical_name_systematic
;
 ?
;
_space_group_IT_number 9
_symmetry_cell_setting monoclinic
_symmetry_space_group_name_Hall 'C -2yc'
_symmetry_space_group_name_H-M 'C 1 c 1'
_atom_sites_solution_hydrogens geom
_atom_sites_solution_primary direct
_atom_sites_solution_secondary difmap
_audit_creation_method SHELXL-97
_cell_angle_alpha 90.00
_cell_angle_beta 90.30(3)
_cell_angle_gamma 90.00
_cell_formula_units_Z 4
_cell_length_a 14.491(3)
_cell_length_b 15.479(2)
_cell_length_c 17.360(3)
_cell_measurement_temperature 293(2)
_cell_measurement_theta_max 28.3
_cell_measurement_theta_min 1.9
_cell_volume 3893.9(12)
_computing_cell_refinement 'Bruker SMART'
_computing_data_collection 'Bruker SMART'
_computing_data_reduction 'Bruker SAINT software (Bruker, 1999)'
_computing_molecular_graphics 'SHELXTL-PLUS (Sheldrick, 1990)'
_computing_publication_material SHELXL-97
_computing_structure_refinement 'SHELXL-97 (Sheldrick, 1997)'
_computing_structure_solution 'SHELXS-97(Sheldrick, 1997)'
_diffrn_ambient_temperature 293(2)
_diffrn_measured_fraction_theta_full 1.000
_diffrn_measured_fraction_theta_max 0.945
_diffrn_measurement_device_type 'Bruker SMART APEX CCD'
_diffrn_measurement_method '\w scan'
_diffrn_radiation_monochromator graphite
_diffrn_radiation_source 'fine-focus sealed tube'
_diffrn_radiation_type MoK\a
_diffrn_radiation_wavelength 0.71073
_diffrn_reflns_av_R_equivalents 0.0475
_diffrn_reflns_av_sigmaI/netI 0.0439
_diffrn_reflns_limit_h_max 16
_diffrn_reflns_limit_h_min -19
_diffrn_reflns_limit_k_max 14
_diffrn_reflns_limit_k_min -20
_diffrn_reflns_limit_l_max 22
_diffrn_reflns_limit_l_min -23
_diffrn_reflns_number 11996
_diffrn_reflns_theta_full 25.00
_diffrn_reflns_theta_max 28.28
_diffrn_reflns_theta_min 1.93
_diffrn_standards_decay_% none
_diffrn_standards_interval_count none
_diffrn_standards_interval_time none
_diffrn_standards_number none
_exptl_absorpt_coefficient_mu 1.680
_exptl_absorpt_correction_T_max 0.843
_exptl_absorpt_correction_T_min 0.784
_exptl_absorpt_correction_type empirical
_exptl_absorpt_process_details SADABS
_exptl_crystal_colour red
_exptl_crystal_density_diffrn 1.562
_exptl_crystal_density_meas ?
_exptl_crystal_density_method 'not measured'
_exptl_crystal_description block
_exptl_crystal_F_000 1808
_exptl_crystal_size_max 0.268
_exptl_crystal_size_mid 0.121
_exptl_crystal_size_min 0.102
_refine_diff_density_max 1.022
_refine_diff_density_min -0.457
_refine_diff_density_rms 0.081
_refine_ls_abs_structure_details 'Flack H D (1983), Acta Cryst. A39, 876-881'
_refine_ls_abs_structure_Flack -0.024(17)
_refine_ls_extinction_method none
_refine_ls_goodness_of_fit_ref 0.929
_refine_ls_hydrogen_treatment constr
_refine_ls_matrix_type full
_refine_ls_number_parameters 460
_refine_ls_number_reflns 7682
_refine_ls_number_restraints 2
_refine_ls_restrained_S_all 0.929
_refine_ls_R_factor_all 0.0379
_refine_ls_R_factor_gt 0.0315
_refine_ls_shift/su_max 0.001
_refine_ls_shift/su_mean 0.000
_refine_ls_structure_factor_coef Fsqd
_refine_ls_weighting_details 'calc w=1/[\s^2^(Fo^2^)+(0.0337P)^2^+0.0000P] where P=(Fo^2^+2Fc^2^)/3'
_refine_ls_weighting_scheme calc
_refine_ls_wR_factor_gt 0.0686
_refine_ls_wR_factor_ref 0.0708
_reflns_number_gt 6567
_reflns_number_total 7682
_reflns_threshold_expression >2sigma(I)
_cod_data_source_file om060157lsi20060217_115015.cif
_cod_data_source_block compound-1
_cod_depositor_comments
;
The following automatic conversions were performed:

'_chemical_melting_point' value 'not measured' was changed to '?' -
the value is undefined or not given.

'_symmetry_cell_setting' value
'Monoclinic' changed to 'monoclinic' according to
/home/saulius/struct/CIF-dictionaries/cif_core.dic dictionary named
'cif_core.dic' version 2.4.1 from 2010-06-29.

Automatic conversion script
Id: cif_fix_values 1715 2011-07-08 13:25:40Z adriana 

The following automatic conversions were performed:

'_exptl_crystal_density_meas' value 'none' was changed to '?' - the
value is perceived as not measured.

Automatic conversion script
Id: cif_fix_values 3008 2015-01-20 13:52:24Z robertas 
;
_cod_original_sg_symbol_Hall 'C -2yc '
_cod_original_sg_symbol_H-M Cc
_cod_database_code 4075252

loop_
_symmetry_equiv_pos_as_xyz
'x, y, z'
'x, -y, z+1/2'
'x+1/2, y+1/2, z'
'x+1/2, -y+1/2, z+1/2'

loop_
_atom_site_label
_atom_site_type_symbol
_atom_site_fract_x
_atom_site_fract_y
_atom_site_fract_z
_atom_site_U_iso_or_equiv
_atom_site_adp_type
_atom_site_occupancy
_atom_site_symmetry_multiplicity
_atom_site_calc_flag
_atom_site_refinement_flags
C1 C 0.2534(3) 0.2768(2) 0.2005(2) 0.0350(9) Uani 1 1 d .
C2 C 0.0740(3) 0.3022(2) 0.2264(2) 0.0312(8) Uani 1 1 d .
C3 C 0.0997(2) 0.4777(2) 0.2254(2) 0.0293(8) Uani 1 1 d .
C4 C 0.2805(3) 0.4540(2) 0.1954(2) 0.0289(8) Uani 1 1 d .
C5 C 0.1524(3) 0.3782(2) 0.1132(3) 0.0317(10) Uani 1 1 d .
C6 C 0.3417(3) 0.0272(3) 0.2557(2) 0.0395(9) Uani 1 1 d .
C7 C 0.2807(3) 0.0454(4) 0.3144(3) 0.0640(14) Uani 1 1 d .
H7 H 0.2742 0.1020 0.3315 0.077 Uiso 1 1 calc R
C8 C 0.2290(4) -0.0199(4) 0.3483(3) 0.086(2) Uani 1 1 d .
H8 H 0.1874 -0.0065 0.3871 0.104 Uiso 1 1 calc R
C9 C 0.2391(5) -0.1026(4) 0.3252(4) 0.079(2) Uani 1 1 d .
H9 H 0.2053 -0.1461 0.3489 0.095 Uiso 1 1 calc R
C10 C 0.2986(4) -0.1227(3) 0.2671(4) 0.0671(15) Uani 1 1 d .
H10 H 0.3046 -0.1796 0.2506 0.081 Uiso 1 1 calc R
C11 C 0.3494(3) -0.0586(3) 0.2332(3) 0.0512(11) Uani 1 1 d .
H11 H 0.3902 -0.0729 0.1941 0.061 Uiso 1 1 calc R
C12 C 0.4455(3) 0.1225(3) 0.0839(3) 0.0386(11) Uani 1 1 d .
C13 C 0.4833(4) 0.0500(3) 0.0500(3) 0.0589(13) Uani 1 1 d .
H13 H 0.5008 0.0034 0.0805 0.071 Uiso 1 1 calc R
C14 C 0.4953(4) 0.0462(4) -0.0294(3) 0.0733(16) Uani 1 1 d .
H14 H 0.5215 -0.0027 -0.0514 0.088 Uiso 1 1 calc R
C15 C 0.4693(4) 0.1131(4) -0.0750(3) 0.0712(17) Uani 1 1 d .
H15 H 0.4772 0.1100 -0.1281 0.085 Uiso 1 1 calc R
C16 C 0.4313(4) 0.1850(4) -0.0425(3) 0.0699(15) Uani 1 1 d .
H16 H 0.4136 0.2310 -0.0737 0.084 Uiso 1 1 calc R
C17 C 0.4189(3) 0.1904(3) 0.0357(3) 0.0570(12) Uani 1 1 d .
H17 H 0.3925 0.2397 0.0568 0.068 Uiso 1 1 calc R
C18 C 0.4758(3) 0.2182(3) 0.2837(2) 0.0377(9) Uani 1 1 d .
C19 C 0.4575(3) 0.3058(3) 0.2767(3) 0.0487(11) Uani 1 1 d .
H19 H 0.4300 0.3265 0.2319 0.058 Uiso 1 1 calc R
C20 C 0.4794(4) 0.3621(3) 0.3345(3) 0.0580(14) Uani 1 1 d .
H20 H 0.4662 0.4205 0.3285 0.070 Uiso 1 1 calc R
C21 C 0.5202(4) 0.3344(4) 0.4009(3) 0.0618(14) Uani 1 1 d .
H21 H 0.5336 0.3733 0.4402 0.074 Uiso 1 1 calc R
C22 C 0.5411(4) 0.2491(4) 0.4091(3) 0.0646(14) Uani 1 1 d .
H22 H 0.5703 0.2296 0.4536 0.077 Uiso 1 1 calc R
C23 C 0.5186(3) 0.1916(3) 0.3510(3) 0.0517(12) Uani 1 1 d .
H23 H 0.5327 0.1334 0.3574 0.062 Uiso 1 1 calc R
C24 C 0.0450(3) 0.0745(3) 0.1436(2) 0.0363(9) Uani 1 1 d .
C25 C 0.0655(4) -0.0121(3) 0.1535(3) 0.0566(12) Uani 1 1 d .
H25 H 0.0274 -0.0463 0.1839 0.068 Uiso 1 1 calc R
C26 C 0.1422(4) -0.0485(4) 0.1186(3) 0.0709(16) Uani 1 1 d .
H26 H 0.1553 -0.1068 0.1255 0.085 Uiso 1 1 calc R
C27 C 0.1985(4) 0.0018(4) 0.0740(3) 0.0718(16) Uani 1 1 d .
H27 H 0.2498 -0.0228 0.0505 0.086 Uiso 1 1 calc R
C28 C 0.1803(3) 0.0874(4) 0.0637(3) 0.0590(13) Uani 1 1 d .
H28 H 0.2190 0.1211 0.0335 0.071 Uiso 1 1 calc R
C29 C 0.1042(3) 0.1236(3) 0.0980(3) 0.0422(10) Uani 1 1 d .
H29 H 0.0920 0.1820 0.0908 0.051 Uiso 1 1 calc R
C30 C -0.1621(3) 0.1965(3) 0.1183(2) 0.0400(9) Uani 1 1 d .
C31 C -0.2532(3) 0.1752(3) 0.1077(3) 0.0617(13) Uani 1 1 d .
H31 H -0.2797 0.1330 0.1387 0.074 Uiso 1 1 calc R
C32 C -0.3068(4) 0.2155(4) 0.0516(4) 0.0734(16) Uani 1 1 d .
H32 H -0.3686 0.2007 0.0461 0.088 Uiso 1 1 calc R
C33 C -0.2698(4) 0.2761(4) 0.0051(3) 0.0745(16) Uani 1 1 d .
H33 H -0.3059 0.3023 -0.0327 0.089 Uiso 1 1 calc R
C34 C -0.1790(4) 0.2987(4) 0.0139(3) 0.0737(17) Uani 1 1 d .
H34 H -0.1530 0.3400 -0.0183 0.088 Uiso 1 1 calc R
C35 C -0.1261(3) 0.2605(3) 0.0703(3) 0.0570(12) Uani 1 1 d .
H35 H -0.0651 0.2775 0.0767 0.068 Uiso 1 1 calc R
C36 C -0.0925(4) 0.1124(3) 0.3155(3) 0.0432(12) Uani 1 1 d .
C37 C -0.1803(5) 0.1084(4) 0.3468(3) 0.0806(19) Uani 1 1 d .
H37 H -0.2323 0.1174 0.3162 0.097 Uiso 1 1 calc R
C38 C -0.1888(7) 0.0904(6) 0.4253(5) 0.116(3) Uani 1 1 d .
H38 H -0.2471 0.0888 0.4473 0.140 Uiso 1 1 calc R
C39 C -0.1136(9) 0.0752(5) 0.4701(4) 0.120(4) Uani 1 1 d .
H39 H -0.1205 0.0611 0.5219 0.145 Uiso 1 1 calc R
C40 C -0.0284(6) 0.0806(4) 0.4390(4) 0.098(2) Uani 1 1 d .
H40 H 0.0234 0.0721 0.4699 0.117 Uiso 1 1 calc R
C41 C -0.0178(4) 0.0986(3) 0.3628(3) 0.0601(14) Uani 1 1 d .
H41 H 0.0414 0.1016 0.3424 0.072 Uiso 1 1 calc R
N1 N 0.2978(2) 0.2172(2) 0.1903(2) 0.0430(9) Uani 1 1 d .
N2 N 0.0130(2) 0.2544(2) 0.2216(2) 0.0406(8) Uani 1 1 d .
N3 N 0.0521(2) 0.5364(2) 0.2249(2) 0.0408(8) Uani 1 1 d .
N4 N 0.3383(2) 0.5020(2) 0.18161(19) 0.0398(8) Uani 1 1 d .
N5 N 0.1325(3) 0.3789(2) 0.0501(3) 0.0579(13) Uani 1 1 d .
N6 N 0.2045(3) 0.3794(2) 0.3158(3) 0.0391(10) Uani 1 1 d .
O1 O 0.2228(4) 0.3829(3) 0.3788(2) 0.0889(16) Uani 1 1 d .
Fe1 Fe 0.17943(4) 0.37806(3) 0.22262(3) 0.02606(15) Uani 1 1 d .
Sn1 Sn 0.422820(17) 0.125453(18) 0.204624(15) 0.03429(8) Uani 1 1 d .
Sn2 Sn -0.073001(15) 0.130112(17) 0.195355(14) 0.03243(8) Uani 1 1 d .

loop_
_atom_site_aniso_label
_atom_site_aniso_U_11
_atom_site_aniso_U_22
_atom_site_aniso_U_33
_atom_site_aniso_U_23
_atom_site_aniso_U_13
_atom_site_aniso_U_12
C1 0.026(2) 0.023(2) 0.057(3) -0.0022(17) -0.0003(18) -0.0030(16)
C2 0.024(2) 0.0226(19) 0.047(2) -0.0031(16) 0.0030(16) 0.0020(16)
C3 0.021(2) 0.026(2) 0.041(2) 0.0011(15) 0.0034(15) -0.0003(16)
C4 0.023(2) 0.0227(19) 0.041(2) -0.0042(15) -0.0022(15) 0.0024(16)
C5 0.028(2) 0.030(2) 0.037(3) -0.0035(17) 0.0002(18) 0.0024(16)
C6 0.036(2) 0.037(2) 0.046(2) 0.0020(18) 0.0044(18) 0.0050(18)
C7 0.061(3) 0.061(3) 0.070(3) 0.003(3) 0.027(3) 0.018(3)
C8 0.079(4) 0.083(5) 0.097(4) 0.023(4) 0.053(3) 0.012(4)
C9 0.063(4) 0.073(4) 0.103(5) 0.033(4) 0.016(4) -0.003(3)
C10 0.055(3) 0.038(3) 0.108(5) 0.004(3) 0.005(3) -0.006(2)
C11 0.048(3) 0.038(2) 0.068(3) -0.003(2) 0.013(2) -0.001(2)
C12 0.031(2) 0.038(2) 0.047(3) 0.0003(19) -0.001(2) 0.0025(18)
C13 0.081(4) 0.045(3) 0.051(3) 0.002(2) 0.002(2) 0.021(3)
C14 0.094(5) 0.071(4) 0.054(3) -0.011(3) 0.005(3) 0.025(3)
C15 0.076(4) 0.093(5) 0.045(3) 0.000(3) 0.003(3) 0.003(3)
C16 0.074(4) 0.071(4) 0.065(3) 0.025(3) -0.003(3) 0.001(3)
C17 0.061(3) 0.046(3) 0.065(3) 0.010(2) 0.005(2) 0.011(2)
C18 0.030(2) 0.033(2) 0.050(2) 0.0035(18) 0.0035(18) 0.0070(18)
C19 0.052(3) 0.031(2) 0.063(3) 0.006(2) -0.015(2) 0.000(2)
C20 0.063(4) 0.035(3) 0.075(4) -0.004(2) -0.014(3) -0.001(2)
C21 0.066(4) 0.060(3) 0.058(3) -0.012(3) 0.004(3) -0.012(3)
C22 0.085(4) 0.064(3) 0.045(3) 0.011(2) -0.012(2) 0.008(3)
C23 0.061(3) 0.037(2) 0.057(3) 0.005(2) 0.003(2) 0.008(2)
C24 0.029(2) 0.037(2) 0.043(2) -0.0054(17) 0.0036(17) -0.0029(17)
C25 0.065(3) 0.043(3) 0.062(3) 0.007(2) 0.018(2) 0.006(2)
C26 0.071(4) 0.052(3) 0.090(4) -0.004(3) 0.013(3) 0.027(3)
C27 0.043(3) 0.087(4) 0.085(4) -0.028(3) 0.015(3) 0.017(3)
C28 0.040(3) 0.082(4) 0.055(3) -0.015(3) 0.015(2) -0.005(3)
C29 0.033(2) 0.044(3) 0.049(2) -0.0034(19) 0.0101(18) -0.0081(18)
C30 0.034(2) 0.035(2) 0.051(2) -0.0063(18) 0.0050(18) -0.0016(18)
C31 0.043(3) 0.050(3) 0.092(4) 0.011(3) -0.003(3) -0.007(2)
C32 0.045(3) 0.071(4) 0.105(5) -0.003(3) -0.014(3) -0.002(3)
C33 0.075(4) 0.073(4) 0.075(4) -0.003(3) -0.014(3) 0.029(3)
C34 0.080(4) 0.074(4) 0.067(4) 0.022(3) 0.009(3) 0.017(3)
C35 0.044(3) 0.056(3) 0.071(3) 0.013(3) 0.010(2) 0.000(2)
C36 0.058(3) 0.032(2) 0.040(3) -0.0112(18) 0.021(2) -0.016(2)
C37 0.077(4) 0.093(5) 0.072(4) -0.023(3) 0.036(3) -0.034(3)
C38 0.152(8) 0.118(6) 0.080(5) -0.033(5) 0.074(5) -0.056(6)
C39 0.236(12) 0.074(5) 0.052(4) -0.006(4) 0.045(6) -0.036(6)
C40 0.169(8) 0.064(4) 0.059(4) -0.002(3) -0.012(4) 0.005(5)
C41 0.082(4) 0.048(3) 0.050(3) -0.003(2) -0.004(3) 0.000(3)
N1 0.0297(19) 0.0292(19) 0.070(2) -0.0112(16) -0.0035(17) 0.0091(15)
N2 0.0313(19) 0.0320(19) 0.059(2) -0.0044(16) 0.0079(15) -0.0081(15)
N3 0.033(2) 0.0321(19) 0.057(2) 0.0005(16) 0.0044(16) 0.0109(16)
N4 0.034(2) 0.0310(19) 0.055(2) -0.0026(16) 0.0041(16) -0.0111(16)
N5 0.063(3) 0.057(3) 0.054(3) -0.012(2) 0.005(2) 0.001(2)
N6 0.040(2) 0.032(2) 0.045(3) 0.0018(16) -0.0041(18) 0.0009(16)
O1 0.116(4) 0.100(4) 0.050(2) 0.014(2) -0.011(2) -0.008(3)
Fe1 0.0188(2) 0.0170(2) 0.0424(4) -0.0005(2) 0.0039(3) 0.0008(2)
Sn1 0.03001(15) 0.02523(14) 0.04766(18) 0.00050(12) 0.00329(12) 0.00894(12)
Sn2 0.02660(14) 0.02796(14) 0.04280(18) -0.00272(14) 0.00755(11) -0.00675(13)

loop_
_atom_type_symbol
_atom_type_description
_atom_type_scat_dispersion_real
_atom_type_scat_dispersion_imag
_atom_type_scat_source
C C 0.0033 0.0016 'International Tables Vol C Tables 4.2.6.8 and 6.1.1.4'
H H 0.0000 0.0000 'International Tables Vol C Tables 4.2.6.8 and 6.1.1.4'
N N 0.0061 0.0033 'International Tables Vol C Tables 4.2.6.8 and 6.1.1.4'
O O 0.0106 0.0060 'International Tables Vol C Tables 4.2.6.8 and 6.1.1.4'
Fe Fe 0.3463 0.8444 'International Tables Vol C Tables 4.2.6.8 and 6.1.1.4'
Sn Sn -0.6537 1.4246 'International Tables Vol C Tables 4.2.6.8 and 6.1.1.4'

loop_
_geom_angle_atom_site_label_1
_geom_angle_atom_site_label_2
_geom_angle_atom_site_label_3
_geom_angle
_geom_angle_site_symmetry_3
N1 C1 Fe1 177.4(4) .
N2 C2 Fe1 173.5(4) .
N3 C3 Fe1 178.1(3) .
N4 C4 Fe1 176.6(4) .
N5 C5 Fe1 176.8(4) .
C7 C6 C11 117.1(4) .
C7 C6 Sn1 121.3(4) .
C11 C6 Sn1 121.5(3) .
C6 C7 C8 120.7(5) .
C6 C7 H7 119.6 .
C8 C7 H7 119.6 .
C9 C8 C7 120.3(5) .
C9 C8 H8 119.8 .
C7 C8 H8 119.8 .
C8 C9 C10 120.3(6) .
C8 C9 H9 119.8 .
C10 C9 H9 119.8 .
C9 C10 C11 119.6(5) .
C9 C10 H10 120.2 .
C11 C10 H10 120.2 .
C10 C11 C6 121.9(4) .
C10 C11 H11 119.1 .
C6 C11 H11 119.1 .
C13 C12 C17 117.7(5) .
C13 C12 Sn1 120.1(3) .
C17 C12 Sn1 122.1(3) .
C12 C13 C14 120.6(5) .
C12 C13 H13 119.7 .
C14 C13 H13 119.7 .
C15 C14 C13 120.7(5) .
C15 C14 H14 119.7 .
C13 C14 H14 119.7 .
C14 C15 C16 119.5(5) .
C14 C15 H15 120.2 .
C16 C15 H15 120.2 .
C15 C16 C17 120.9(5) .
C15 C16 H16 119.6 .
C17 C16 H16 119.6 .
C16 C17 C12 120.6(5) .
C16 C17 H17 119.7 .
C12 C17 H17 119.7 .
C23 C18 C19 116.8(4) .
C23 C18 Sn1 120.2(3) .
C19 C18 Sn1 122.3(3) .
C20 C19 C18 121.0(4) .
C20 C19 H19 119.5 .
C18 C19 H19 119.5 .
C21 C20 C19 121.3(5) .
C21 C20 H20 119.3 .
C19 C20 H20 119.3 .
C20 C21 C22 119.3(5) .
C20 C21 H21 120.4 .
C22 C21 H21 120.4 .
C21 C22 C23 119.8(5) .
C21 C22 H22 120.1 .
C23 C22 H22 120.1 .
C22 C23 C18 121.8(4) .
C22 C23 H23 119.1 .
C18 C23 H23 119.1 .
C25 C24 C29 117.8(4) .
C25 C24 Sn2 120.9(3) .
C29 C24 Sn2 121.3(3) .
C24 C25 C26 120.7(5) .
C24 C25 H25 119.6 .
C26 C25 H25 119.6 .
C27 C26 C25 119.8(5) .
C27 C26 H26 120.1 .
C25 C26 H26 120.1 .
C28 C27 C26 120.7(5) .
C28 C27 H27 119.7 .
C26 C27 H27 119.7 .
C27 C28 C29 119.6(5) .
C27 C28 H28 120.2 .
C29 C28 H28 120.2 .
C28 C29 C24 121.4(4) .
C28 C29 H29 119.3 .
C24 C29 H29 119.3 .
C31 C30 C35 116.9(4) .
C31 C30 Sn2 123.4(3) .
C35 C30 Sn2 119.4(3) .
C30 C31 C32 121.3(5) .
C30 C31 H31 119.3 .
C32 C31 H31 119.3 .
C33 C32 C31 120.6(5) .
C33 C32 H32 119.7 .
C31 C32 H32 119.7 .
C32 C33 C34 119.7(5) .
C32 C33 H33 120.2 .
C34 C33 H33 120.2 .
C33 C34 C35 120.0(5) .
C33 C34 H34 120.0 .
C35 C34 H34 120.0 .
C34 C35 C30 121.5(5) .
C34 C35 H35 119.3 .
C30 C35 H35 119.3 .
C41 C36 C37 118.7(5) .
C41 C36 Sn2 119.9(4) .
C37 C36 Sn2 121.2(4) .
C36 C37 C38 118.4(7) .
C36 C37 H37 120.8 .
C38 C37 H37 120.8 .
C39 C38 C37 121.3(8) .
C39 C38 H38 119.3 .
C37 C38 H38 119.3 .
C40 C39 C38 119.5(7) .
C40 C39 H39 120.3 .
C38 C39 H39 120.3 .
C39 C40 C41 120.6(8) .
C39 C40 H40 119.7 .
C41 C40 H40 119.7 .
C40 C41 C36 121.4(6) .
C40 C41 H41 119.3 .
C36 C41 H41 119.3 .
C1 N1 Sn1 157.3(3) .
C2 N2 Sn2 161.6(3) .
C3 N3 Sn1 161.8(3) 3_455
C4 N4 Sn2 156.4(3) 3
O1 N6 Fe1 177.8(4) .
N6 Fe1 C2 98.28(18) .
N6 Fe1 C3 95.38(17) .
C2 Fe1 C3 90.67(15) .
N6 Fe1 C5 178.7(2) .
C2 Fe1 C5 83.00(17) .
C3 Fe1 C5 84.59(16) .
N6 Fe1 C1 94.90(18) .
C2 Fe1 C1 87.34(17) .
C3 Fe1 C1 169.71(17) .
C5 Fe1 C1 85.15(17) .
N6 Fe1 C4 93.92(18) .
C2 Fe1 C4 167.80(16) .
C3 Fe1 C4 88.52(16) .
C5 Fe1 C4 84.81(16) .
C1 Fe1 C4 91.29(16) .
C6 Sn1 C12 119.13(16) .
C6 Sn1 C18 114.39(16) .
C12 Sn1 C18 126.47(16) .
C6 Sn1 N1 92.85(15) .
C12 Sn1 N1 91.83(15) .
C18 Sn1 N1 86.27(13) .
C6 Sn1 N3 87.69(14) 3_545
C12 Sn1 N3 90.47(14) 3_545
C18 Sn1 N3 90.83(14) 3_545
N1 Sn1 N3 177.02(13) 3_545
C24 Sn2 C30 114.81(15) .
C24 Sn2 C36 118.43(18) .
C30 Sn2 C36 126.74(18) .
C24 Sn2 N2 89.23(14) .
C30 Sn2 N2 92.71(14) .
C36 Sn2 N2 89.31(14) .
C24 Sn2 N4 93.19(13) 3_445
C30 Sn2 N4 90.77(14) 3_445
C36 Sn2 N4 85.20(14) 3_445
N2 Sn2 N4 174.50(12) 3_445

loop_
_geom_bond_atom_site_label_1
_geom_bond_atom_site_label_2
_geom_bond_distance
_geom_bond_site_symmetry_2
C1 N1 1.140(5) .
C1 Fe1 1.938(4) .
C2 N2 1.156(5) .
C2 Fe1 1.928(4) .
C3 N3 1.140(5) .
C3 Fe1 1.928(4) .
C4 N4 1.145(5) .
C4 Fe1 1.938(4) .
C5 N5 1.132(6) .
C5 Fe1 1.937(4) .
C6 C7 1.381(6) .
C6 C11 1.389(6) .
C6 Sn1 2.120(4) .
C7 C8 1.390(7) .
C7 H7 0.9300 .
C8 C9 1.350(8) .
C8 H8 0.9300 .
C9 C10 1.367(9) .
C9 H9 0.9300 .
C10 C11 1.370(6) .
C10 H10 0.9300 .
C11 H11 0.9300 .
C12 C13 1.381(6) .
C12 C17 1.395(6) .
C12 Sn1 2.124(5) .
C13 C14 1.392(6) .
C13 H13 0.9300 .
C14 C15 1.355(7) .
C14 H14 0.9300 .
C15 C16 1.366(8) .
C15 H15 0.9300 .
C16 C17 1.374(7) .
C16 H16 0.9300 .
C17 H17 0.9300 .
C18 C23 1.383(6) .
C18 C19 1.387(5) .
C18 Sn1 2.127(4) .
C19 C20 1.366(6) .
C19 H19 0.9300 .
C20 C21 1.360(7) .
C20 H20 0.9300 .
C21 C22 1.363(7) .
C21 H21 0.9300 .
C22 C23 1.382(7) .
C22 H22 0.9300 .
C23 H23 0.9300 .
C24 C25 1.383(6) .
C24 C29 1.395(5) .
C24 Sn2 2.119(4) .
C25 C26 1.388(6) .
C25 H25 0.9300 .
C26 C27 1.371(8) .
C26 H26 0.9300 .
C27 C28 1.363(7) .
C27 H27 0.9300 .
C28 C29 1.375(6) .
C28 H28 0.9300 .
C29 H29 0.9300 .
C30 C31 1.371(6) .
C30 C35 1.397(6) .
C30 Sn2 2.120(4) .
C31 C32 1.390(7) .
C31 H31 0.9300 .
C32 C33 1.350(8) .
C32 H32 0.9300 .
C33 C34 1.371(8) .
C33 H33 0.9300 .
C34 C35 1.374(6) .
C34 H34 0.9300 .
C35 H35 0.9300 .
C36 C41 1.373(7) .
C36 C37 1.387(7) .
C36 Sn2 2.124(5) .
C37 C38 1.398(10) .
C37 H37 0.9300 .
C38 C39 1.356(12) .
C38 H38 0.9300 .
C39 C40 1.353(11) .
C39 H39 0.9300 .
C40 C41 1.361(8) .
C40 H40 0.9300 .
C41 H41 0.9300 .
N1 Sn1 2.314(3) .
N2 Sn2 2.336(3) .
N3 Sn1 2.351(3) 3_455
N4 Sn2 2.375(3) 3
N6 O1 1.126(5) .
N6 Fe1 1.656(4) .
Sn1 N3 2.351(3) 3_545
Sn2 N4 2.375(3) 3_445

loop_
_geom_torsion_atom_site_label_1
_geom_torsion_atom_site_label_2
_geom_torsion_atom_site_label_3
_geom_torsion_atom_site_label_4
_geom_torsion
_geom_torsion_site_symmetry_4
C11 C6 C7 C8 -0.8(8) .
Sn1 C6 C7 C8 -178.9(4) .
C6 C7 C8 C9 1.3(10) .
C7 C8 C9 C10 -1.5(11) .
C8 C9 C10 C11 1.2(10) .
C9 C10 C11 C6 -0.7(9) .
C7 C6 C11 C10 0.5(7) .
Sn1 C6 C11 C10 178.6(4) .
C17 C12 C13 C14 1.0(8) .
Sn1 C12 C13 C14 177.7(4) .
C12 C13 C14 C15 -0.8(9) .
C13 C14 C15 C16 0.3(10) .
C14 C15 C16 C17 -0.2(9) .
C15 C16 C17 C12 0.5(9) .
C13 C12 C17 C16 -0.9(7) .
Sn1 C12 C17 C16 -177.5(4) .
C23 C18 C19 C20 -1.3(7) .
Sn1 C18 C19 C20 169.2(4) .
C18 C19 C20 C21 0.3(8) .
C19 C20 C21 C22 1.2(9) .
C20 C21 C22 C23 -1.6(8) .
C21 C22 C23 C18 0.5(8) .
C19 C18 C23 C22 0.9(7) .
Sn1 C18 C23 C22 -169.8(4) .
C29 C24 C25 C26 -0.4(7) .
Sn2 C24 C25 C26 179.1(4) .
C24 C25 C26 C27 0.2(8) .
C25 C26 C27 C28 0.2(8) .
C26 C27 C28 C29 -0.3(8) .
C27 C28 C29 C24 0.0(7) .
C25 C24 C29 C28 0.3(7) .
Sn2 C24 C29 C28 -179.2(3) .
C35 C30 C31 C32 0.2(7) .
Sn2 C30 C31 C32 -174.2(4) .
C30 C31 C32 C33 1.0(9) .
C31 C32 C33 C34 -0.8(9) .
C32 C33 C34 C35 -0.6(9) .
C33 C34 C35 C30 1.8(8) .
C31 C30 C35 C34 -1.6(7) .
Sn2 C30 C35 C34 173.0(4) .
C41 C36 C37 C38 0.0(8) .
Sn2 C36 C37 C38 175.4(5) .
C36 C37 C38 C39 -1.5(11) .
C37 C38 C39 C40 2.5(13) .
C38 C39 C40 C41 -2.0(12) .
C39 C40 C41 C36 0.6(10) .
C37 C36 C41 C40 0.4(8) .
Sn2 C36 C41 C40 -175.0(4) .
C7 C6 Sn1 C12 -141.3(4) .
C11 C6 Sn1 C12 40.6(4) .
C7 C6 Sn1 C18 39.6(4) .
C11 C6 Sn1 C18 -138.5(4) .
C7 C6 Sn1 N1 -47.6(4) .
C11 C6 Sn1 N1 134.3(4) .
C7 C6 Sn1 N3 129.5(4) 3_545
C11 C6 Sn1 N3 -48.6(4) 3_545
C13 C12 Sn1 C6 -55.6(4) .
C17 C12 Sn1 C6 120.9(4) .
C13 C12 Sn1 C18 123.4(4) .
C17 C12 Sn1 C18 -60.1(5) .
C13 C12 Sn1 N1 -149.9(4) .
C17 C12 Sn1 N1 26.6(4) .
C13 C12 Sn1 N3 32.0(4) 3_545
C17 C12 Sn1 N3 -151.5(4) 3_545
C23 C18 Sn1 C6 47.9(4) .
C19 C18 Sn1 C6 -122.3(4) .
C23 C18 Sn1 C12 -131.1(3) .
C19 C18 Sn1 C12 58.6(4) .
C23 C18 Sn1 N1 139.3(3) .
C19 C18 Sn1 N1 -30.9(4) .
C23 C18 Sn1 N3 -40.0(3) 3_545
C19 C18 Sn1 N3 149.8(4) 3_545
C1 N1 Sn1 C12 -126.9(9) .
C1 N1 Sn1 C18 -0.4(9) .
C25 C24 Sn2 C30 -126.4(4) .
C29 C24 Sn2 C30 53.2(4) .
C25 C24 Sn2 C36 52.2(4) .
C29 C24 Sn2 C36 -128.2(3) .
C25 C24 Sn2 N2 141.0(4) .
C29 C24 Sn2 N2 -39.4(3) .
C25 C24 Sn2 N4 -34.1(4) 3_445
C29 C24 Sn2 N4 145.5(3) 3_445
C31 C30 Sn2 C24 121.2(4) .
C35 C30 Sn2 C24 -53.0(4) .
C31 C30 Sn2 C36 -57.2(5) .
C35 C30 Sn2 C36 128.5(3) .
C31 C30 Sn2 N2 -148.4(4) .
C35 C30 Sn2 N2 37.4(4) .
C31 C30 Sn2 N4 27.4(4) 3_445
C35 C30 Sn2 N4 -146.9(4) 3_445
C41 C36 Sn2 C24 26.3(4) .
C37 C36 Sn2 C24 -149.0(4) .
C41 C36 Sn2 C30 -155.3(3) .
C37 C36 Sn2 C30 29.4(5) .
C41 C36 Sn2 N2 -62.4(4) .
C37 C36 Sn2 N2 122.3(4) .
C41 C36 Sn2 N4 117.3(4) 3_445
C37 C36 Sn2 N4 -58.0(4) 3_445
C2 N2 Sn2 C24 -4.3(11) .
C2 N2 Sn2 C30 -119.1(11) .
C2 N2 Sn2 C36 114.1(11) .
